data_7013727
loop_
_publ_author_name
'Naumov, Roman N.'
'Karasik, Andrey A.'
'Sinyashin, Oleg G.'
'L\"onnecke, Peter'
'Hey-Hawkins, Evamarie'

_publ_section_title
;
 Unexpected formation of a novel macrocyclic tetraphosphine:
 (RSSR)-1,9-dibenzyl-3,7,11,15-tetramesityl-1,9-diaza-3,7,11,15-tetraphosphacyclohexadecane.
;
_journal_issue 3
_journal_name_full 'Dalton transactions (Cambridge, England : 2003)'
_journal_page_first 357
_journal_page_last 358
_journal_paper_doi 10.1039/b313487c
_journal_year 2004
_chemical_formula_sum 'C66 H84 N2 P4'
_chemical_formula_weight 1029.23
_chemical_name_systematic
;
?
;
_space_group_IT_number 2
_symmetry_cell_setting triclinic
_symmetry_space_group_name_Hall '-P 1'
_symmetry_space_group_name_H-M 'P -1'
_atom_sites_solution_hydrogens geom
_atom_sites_solution_primary direct
_atom_sites_solution_secondary difmap
_audit_creation_method SHELXL-97
_cell_angle_alpha 66.741(3)
_cell_angle_beta 80.065(3)
_cell_angle_gamma 74.491(3)
_cell_formula_units_Z 1
_cell_length_a 8.9312(14)
_cell_length_b 12.909(2)
_cell_length_c 14.848(2)
_cell_measurement_reflns_used 1554
_cell_measurement_temperature 210(2)
_cell_measurement_theta_max 27.424
_cell_measurement_theta_min 2.584
_cell_volume 1511.1(4)
_computing_cell_refinement 'Bruker SAINT'
_computing_data_collection 'Bruker SMART'
_computing_data_reduction 'Bruker SAINT'
_computing_structure_refinement 'SHELXL-97 (Sheldrick, 1997)'
_computing_structure_solution 'Bruker SHELXS-97'
_diffrn_ambient_temperature 210(2)
_diffrn_measured_fraction_theta_full 0.946
_diffrn_measured_fraction_theta_max 0.946
_diffrn_measurement_device_type 'CCD area detector'
_diffrn_measurement_method '\w scans'
_diffrn_radiation_monochromator graphite
_diffrn_radiation_source 'fine-focus sealed tube'
_diffrn_radiation_type MoK\a
_diffrn_radiation_wavelength 0.71073
_diffrn_reflns_av_R_equivalents 0.0649
_diffrn_reflns_av_sigmaI/netI 0.1428
_diffrn_reflns_limit_h_max 11
_diffrn_reflns_limit_h_min -11
_diffrn_reflns_limit_k_max 17
_diffrn_reflns_limit_k_min -17
_diffrn_reflns_limit_l_max 19
_diffrn_reflns_limit_l_min -19
_diffrn_reflns_number 15597
_diffrn_reflns_theta_full 28.28
_diffrn_reflns_theta_max 28.28
_diffrn_reflns_theta_min 1.50
_exptl_absorpt_coefficient_mu 0.165
_exptl_absorpt_correction_type SADABS
_exptl_crystal_colour colorless
_exptl_crystal_density_diffrn 1.131
_exptl_crystal_density_method 'not measured'
_exptl_crystal_description needle
_exptl_crystal_F_000 554
_exptl_crystal_size_max 0.40
_exptl_crystal_size_mid 0.08
_exptl_crystal_size_min 0.08
_refine_diff_density_max 0.389
_refine_diff_density_min -0.354
_refine_diff_density_rms 0.056
_refine_ls_extinction_method none
_refine_ls_goodness_of_fit_ref 0.919
_refine_ls_hydrogen_treatment mixed
_refine_ls_matrix_type full
_refine_ls_number_parameters 379
_refine_ls_number_reflns 7101
_refine_ls_number_restraints 0
_refine_ls_restrained_S_all 0.919
_refine_ls_R_factor_all 0.1494
_refine_ls_R_factor_gt 0.0683
_refine_ls_shift/su_max 0.001
_refine_ls_shift/su_mean 0.000
_refine_ls_structure_factor_coef Fsqd
_refine_ls_weighting_details 'calc w=1/[\s^2^(Fo^2^)+(0.0691P)^2^+0.0000P] where P=(Fo^2^+2Fc^2^)/3'
_refine_ls_weighting_scheme calc
_refine_ls_wR_factor_gt 0.1321
_refine_ls_wR_factor_ref 0.1534
_reflns_number_gt 3444
_reflns_number_total 7101
_reflns_threshold_expression >2sigma(I)
_cod_data_source_file b313487c.txt
_cod_data_source_block c1628fin
_cod_depositor_comments
;
The following automatic conversions were performed:
'_symmetry_cell_setting' value 'Triclinic' changed to 'triclinic'
according to '/home/saulius/struct/CIF-dictionaries/cif_core.dic'
dictionary named 'cif_core.dic' version 2.4.1 from 2010-06-29.

Automatic conversion script
Id: cif_fix_enum 1527 2010-12-29 10:47:43Z saulius 
;
_cod_original_cell_volume 1511.2(4)
_cod_original_sg_symbol_H-M P-1
_cod_database_code 7013727

loop_
_symmetry_equiv_pos_as_xyz
'x, y, z'
'-x, -y, -z'

loop_
_atom_site_label
_atom_site_type_symbol
_atom_site_fract_x
_atom_site_fract_y
_atom_site_fract_z
_atom_site_U_iso_or_equiv
_atom_site_adp_type
_atom_site_occupancy
_atom_site_symmetry_multiplicity
_atom_site_calc_flag
_atom_site_refinement_flags
_atom_site_disorder_assembly
_atom_site_disorder_group
P1 P 0.61619(9) 0.03659(7) 1.12146(6) 0.0331(2) Uani 1 1 d . . .
P2 P 0.60501(9) 0.26342(7) 0.71210(6) 0.0348(2) Uani 1 1 d . . .
N1 N 0.6693(3) -0.19340(19) 1.23081(17) 0.0333(6) Uani 1 1 d . . .
C1 C 0.7427(4) -0.0954(3) 1.2038(2) 0.0358(8) Uani 1 1 d . . .
C2 C 0.7200(4) 0.0501(3) 1.0008(2) 0.0381(8) Uani 1 1 d . . .
C3 C 0.6336(4) 0.1480(3) 0.9162(2) 0.0361(8) Uani 1 1 d . . .
C4 C 0.7121(4) 0.1501(3) 0.8159(2) 0.0377(8) Uani 1 1 d . . .
C5 C 0.4675(4) 0.1863(3) 0.6988(2) 0.0377(8) Uani 1 1 d . . .
C6 C 0.6460(3) 0.1567(2) 1.1492(2) 0.0315(7) Uani 1 1 d . . .
C7 C 0.7885(3) 0.1709(3) 1.1653(2) 0.0410(8) Uani 1 1 d . . .
C8 C 0.7915(4) 0.2586(3) 1.1967(3) 0.0494(9) Uani 1 1 d . . .
H8 H 0.8878 0.2658 1.2083 0.059 Uiso 1 1 calc R . .
C9 C 0.6565(4) 0.3357(3) 1.2114(3) 0.0502(9) Uani 1 1 d . . .
C10 C 0.5186(4) 0.3246(3) 1.1911(2) 0.0481(9) Uani 1 1 d . . .
H10 H 0.4269 0.3781 1.1982 0.058 Uiso 1 1 calc R . .
C11 C 0.5082(3) 0.2377(2) 1.1607(2) 0.0374(8) Uani 1 1 d . . .
C12 C 0.9452(3) 0.0951(3) 1.1493(3) 0.0669(12) Uani 1 1 d . . .
H12A H 0.9472 0.0802 1.0899 0.100 Uiso 1 1 calc R . .
H12B H 0.9609 0.0225 1.2050 0.100 Uiso 1 1 calc R . .
H12C H 1.0275 0.1343 1.1426 0.100 Uiso 1 1 calc R . .
C13 C 0.6614(5) 0.4264(3) 1.2514(3) 0.0850(14) Uani 1 1 d . . .
H13A H 0.5752 0.4921 1.2287 0.127 Uiso 1 1 calc R . .
H13B H 0.7590 0.4513 1.2282 0.127 Uiso 1 1 calc R . .
H13C H 0.6532 0.3935 1.3227 0.127 Uiso 1 1 calc R . .
C14 C 0.3508(3) 0.2334(3) 1.1417(3) 0.0583(10) Uani 1 1 d . . .
H14A H 0.2769 0.3044 1.1401 0.087 Uiso 1 1 calc R . .
H14B H 0.3165 0.1682 1.1938 0.087 Uiso 1 1 calc R . .
H14C H 0.3572 0.2247 1.0791 0.087 Uiso 1 1 calc R . .
C15 C 0.7460(3) 0.2725(2) 0.6038(2) 0.0329(7) Uani 1 1 d . . .
C16 C 0.7767(3) 0.3831(2) 0.5459(2) 0.0339(7) Uani 1 1 d . . .
C17 C 0.8859(3) 0.3969(3) 0.4673(2) 0.0420(8) Uani 1 1 d . . .
H17 H 0.9058 0.4709 0.4314 0.050 Uiso 1 1 calc R . .
C18 C 0.9690(4) 0.3047(3) 0.4385(2) 0.0449(8) Uani 1 1 d . . .
C19 C 0.9355(4) 0.1984(3) 0.4933(2) 0.0464(9) Uani 1 1 d . . .
H19 H 0.9884 0.1356 0.4748 0.056 Uiso 1 1 calc R . .
C20 C 0.8285(3) 0.1787(2) 0.5739(2) 0.0390(8) Uani 1 1 d . . .
C21 C 0.6895(4) 0.4912(2) 0.5665(2) 0.0439(8) Uani 1 1 d . . .
H21A H 0.7319 0.5568 0.5217 0.066 Uiso 1 1 calc R . .
H21B H 0.7014 0.4799 0.6337 0.066 Uiso 1 1 calc R . .
H21C H 0.5799 0.5059 0.5572 0.066 Uiso 1 1 calc R . .
C22 C 1.0863(4) 0.3229(3) 0.3504(3) 0.0660(11) Uani 1 1 d . . .
H22A H 1.1246 0.2514 0.3385 0.099 Uiso 1 1 calc R . .
H22B H 1.1727 0.3463 0.3631 0.099 Uiso 1 1 calc R . .
H22C H 1.0370 0.3827 0.2932 0.099 Uiso 1 1 calc R . .
C23 C 0.8030(4) 0.0566(3) 0.6249(2) 0.0516(9) Uani 1 1 d . . .
H23A H 0.7101 0.0514 0.6030 0.077 Uiso 1 1 calc R . .
H23B H 0.7903 0.0374 0.6955 0.077 Uiso 1 1 calc R . .
H23C H 0.8923 0.0030 0.6090 0.077 Uiso 1 1 calc R . .
C24 C 0.7805(4) -0.3040(3) 1.2726(2) 0.0392(8) Uani 1 1 d . . .
C25 C 0.9048(3) -0.3321(2) 1.1978(2) 0.0370(7) Uani 1 1 d . . .
C26 C 1.0605(3) -0.3602(3) 1.2150(3) 0.0471(9) Uani 1 1 d . . .
H26 H 1.0888 -0.3575 1.2720 0.057 Uiso 1 1 calc R . .
C27 C 1.1751(4) -0.3924(3) 1.1497(3) 0.0575(10) Uani 1 1 d . . .
H27 H 1.2803 -0.4116 1.1628 0.069 Uiso 1 1 calc R . .
C28 C 1.1369(4) -0.3966(3) 1.0667(3) 0.0694(12) Uani 1 1 d . . .
H28 H 1.2152 -0.4189 1.0226 0.083 Uiso 1 1 calc R . .
C29 C 0.9805(4) -0.3677(3) 1.0474(3) 0.0713(12) Uani 1 1 d . . .
H29 H 0.9531 -0.3703 0.9902 0.086 Uiso 1 1 calc R . .
C30 C 0.8658(4) -0.3350(3) 1.1127(3) 0.0570(10) Uani 1 1 d . . .
H30 H 0.7606 -0.3146 1.0991 0.068 Uiso 1 1 calc R . .
C31 C 0.6086(7) 0.0416(7) 0.4263(4) 0.0981(17) Uani 1 1 d . . .
H31 H 0.6829 0.0708 0.3757 0.118 Uiso 1 1 calc R . .
C32 C 0.4792(8) 0.1157(5) 0.4496(4) 0.0957(15) Uani 1 1 d . . .
H32 H 0.4650 0.1957 0.4145 0.115 Uiso 1 1 calc R . .
C33 C 0.3724(6) 0.0739(6) 0.5226(4) 0.0894(15) Uani 1 1 d . . .
H33 H 0.2848 0.1252 0.5381 0.107 Uiso 1 1 calc R . .
H1A H 0.849(3) -0.109(2) 1.167(2) 0.043(8) Uiso 1 1 d . . .
H1B H 0.759(3) -0.086(2) 1.264(2) 0.036(8) Uiso 1 1 d . . .
H2A H 0.829(3) 0.062(2) 0.9929(18) 0.031(7) Uiso 1 1 d . . .
H2B H 0.716(3) -0.021(3) 0.996(2) 0.046(9) Uiso 1 1 d . . .
H3A H 0.619(3) 0.225(2) 0.9241(19) 0.040(8) Uiso 1 1 d . . .
H3B H 0.526(3) 0.135(2) 0.929(2) 0.041(9) Uiso 1 1 d . . .
H4A H 0.813(3) 0.169(2) 0.8106(19) 0.035(8) Uiso 1 1 d . . .
H4B H 0.719(3) 0.076(3) 0.814(2) 0.043(8) Uiso 1 1 d . . .
H5A H 0.516(3) 0.106(3) 0.716(2) 0.054(9) Uiso 1 1 d . . .
H5B H 0.439(3) 0.222(3) 0.626(2) 0.054(9) Uiso 1 1 d . . .
H24A H 0.718(3) -0.366(3) 1.306(2) 0.040(8) Uiso 1 1 d . . .
H24B H 0.827(4) -0.304(3) 1.332(2) 0.062(10) Uiso 1 1 d . . .

loop_
_atom_site_aniso_label
_atom_site_aniso_U_11
_atom_site_aniso_U_22
_atom_site_aniso_U_33
_atom_site_aniso_U_23
_atom_site_aniso_U_13
_atom_site_aniso_U_12
P1 0.0353(4) 0.0274(4) 0.0361(5) -0.0150(4) -0.0048(4) 0.0005(3)
P2 0.0415(5) 0.0284(4) 0.0346(5) -0.0164(4) 0.0002(4) -0.0022(4)
N1 0.0361(13) 0.0231(13) 0.0369(16) -0.0105(12) -0.0024(12) -0.0013(11)
C1 0.0383(18) 0.0302(17) 0.039(2) -0.0160(16) -0.0056(16) -0.0007(14)
C2 0.0397(19) 0.0347(19) 0.040(2) -0.0178(16) -0.0041(16) -0.0018(15)
C3 0.043(2) 0.0308(17) 0.0355(19) -0.0163(15) -0.0034(16) -0.0028(15)
C4 0.0420(19) 0.0325(18) 0.042(2) -0.0207(16) -0.0024(16) -0.0023(15)
C5 0.0461(19) 0.0296(18) 0.035(2) -0.0129(16) 0.0005(16) -0.0049(15)
C6 0.0354(16) 0.0250(15) 0.0315(18) -0.0125(14) -0.0005(14) -0.0006(13)
C7 0.0388(17) 0.0338(17) 0.052(2) -0.0232(16) -0.0017(15) 0.0000(14)
C8 0.0443(19) 0.043(2) 0.070(3) -0.0317(19) -0.0020(18) -0.0080(16)
C9 0.056(2) 0.0379(19) 0.064(3) -0.0326(19) 0.0038(18) -0.0071(16)
C10 0.048(2) 0.0373(19) 0.057(2) -0.0278(18) 0.0001(17) 0.0070(15)
C11 0.0357(16) 0.0328(17) 0.0390(19) -0.0157(15) -0.0024(14) 0.0034(13)
C12 0.0338(18) 0.064(2) 0.122(4) -0.061(3) -0.012(2) 0.0035(17)
C13 0.082(3) 0.072(3) 0.134(4) -0.080(3) 0.000(3) -0.010(2)
C14 0.0363(18) 0.060(2) 0.082(3) -0.042(2) -0.0065(18) 0.0111(16)
C15 0.0396(16) 0.0274(16) 0.0320(18) -0.0129(14) -0.0038(14) -0.0040(13)
C16 0.0409(17) 0.0292(17) 0.0304(18) -0.0120(15) -0.0012(15) -0.0048(13)
C17 0.0472(19) 0.0370(19) 0.038(2) -0.0116(16) 0.0029(17) -0.0105(15)
C18 0.0495(19) 0.044(2) 0.039(2) -0.0174(18) 0.0083(17) -0.0113(16)
C19 0.058(2) 0.038(2) 0.041(2) -0.0235(18) 0.0102(18) -0.0023(16)
C20 0.0497(19) 0.0303(17) 0.039(2) -0.0200(16) 0.0020(16) -0.0047(14)
C21 0.056(2) 0.0242(16) 0.046(2) -0.0115(16) -0.0008(17) -0.0036(15)
C22 0.068(2) 0.061(3) 0.062(3) -0.026(2) 0.021(2) -0.014(2)
C23 0.068(2) 0.0358(19) 0.053(2) -0.0277(18) 0.0116(19) -0.0074(17)
C24 0.0451(19) 0.0268(17) 0.038(2) -0.0064(16) -0.0064(17) -0.0016(15)
C25 0.0377(17) 0.0243(16) 0.046(2) -0.0130(15) -0.0039(15) -0.0007(13)
C26 0.0439(19) 0.0338(19) 0.061(2) -0.0156(18) -0.0111(18) -0.0021(15)
C27 0.0375(19) 0.041(2) 0.081(3) -0.015(2) -0.004(2) 0.0004(16)
C28 0.058(2) 0.054(2) 0.084(3) -0.032(2) 0.013(2) 0.007(2)
C29 0.075(3) 0.078(3) 0.064(3) -0.043(2) -0.002(2) 0.004(2)
C30 0.046(2) 0.067(2) 0.064(3) -0.038(2) -0.0089(19) 0.0040(18)
C31 0.105(4) 0.148(6) 0.052(3) -0.038(4) 0.003(3) -0.048(4)
C32 0.136(5) 0.092(4) 0.062(4) -0.019(3) -0.015(3) -0.039(4)
C33 0.098(4) 0.117(5) 0.061(4) -0.046(3) -0.013(3) -0.012(4)

loop_
_atom_type_symbol
_atom_type_description
_atom_type_scat_dispersion_real
_atom_type_scat_dispersion_imag
_atom_type_scat_source
P P 0.1023 0.0942 'International Tables Vol C Tables 4.2.6.8 and 6.1.1.4'
N N 0.0061 0.0033 'International Tables Vol C Tables 4.2.6.8 and 6.1.1.4'
C C 0.0033 0.0016 'International Tables Vol C Tables 4.2.6.8 and 6.1.1.4'
H H 0.0000 0.0000 'International Tables Vol C Tables 4.2.6.8 and 6.1.1.4'

loop_
_geom_angle_atom_site_label_1
_geom_angle_atom_site_label_2
_geom_angle_atom_site_label_3
_geom_angle
_geom_angle_site_symmetry_1
_geom_angle_site_symmetry_3
_geom_angle_publ_flag
C2 P1 C6 105.60(15) . . ?
C2 P1 C1 101.37(14) . . ?
C6 P1 C1 104.82(13) . . ?
C4 P2 C15 104.23(14) . . ?
C4 P2 C5 100.91(16) . . ?
C15 P2 C5 103.50(13) . . ?
C1 N1 C24 111.2(2) . . ?
C1 N1 C5 111.5(2) . 2_657 ?
C24 N1 C5 109.5(2) . 2_657 ?
N1 C1 P1 108.79(19) . . ?
C3 C2 P1 112.9(2) . . ?
C4 C3 C2 112.3(2) . . ?
C3 C4 P2 113.3(2) . . ?
N1 C5 P2 109.28(19) 2_657 . ?
C7 C6 C11 118.1(2) . . ?
C7 C6 P1 126.4(2) . . ?
C11 C6 P1 115.4(2) . . ?
C8 C7 C6 120.2(3) . . ?
C8 C7 C12 116.4(3) . . ?
C6 C7 C12 123.4(3) . . ?
C9 C8 C7 121.9(3) . . ?
C10 C9 C8 117.4(3) . . ?
C10 C9 C13 121.5(3) . . ?
C8 C9 C13 121.0(3) . . ?
C9 C10 C11 123.1(3) . . ?
C10 C11 C6 119.1(3) . . ?
C10 C11 C14 118.3(3) . . ?
C6 C11 C14 122.6(3) . . ?
C16 C15 C20 117.0(3) . . ?
C16 C15 P2 116.6(2) . . ?
C20 C15 P2 126.3(2) . . ?
C17 C16 C15 120.7(3) . . ?
C17 C16 C21 117.1(3) . . ?
C15 C16 C21 122.1(3) . . ?
C16 C17 C18 122.4(3) . . ?
C19 C18 C17 116.6(3) . . ?
C19 C18 C22 122.1(3) . . ?
C17 C18 C22 121.3(3) . . ?
C18 C19 C20 123.7(3) . . ?
C19 C20 C15 119.5(3) . . ?
C19 C20 C23 117.0(3) . . ?
C15 C20 C23 123.5(3) . . ?
N1 C24 C25 113.3(3) . . ?
C26 C25 C30 118.6(3) . . ?
C26 C25 C24 120.3(3) . . ?
C30 C25 C24 121.0(3) . . ?
C27 C26 C25 120.9(3) . . ?
C28 C27 C26 120.5(3) . . ?
C27 C28 C29 119.5(3) . . ?
C30 C29 C28 119.9(4) . . ?
C25 C30 C29 120.5(3) . . ?
C33 C31 C32 119.2(5) 2_656 . ?
C33 C32 C31 120.5(5) . . ?
C32 C33 C31 120.3(5) . 2_656 ?

loop_
_geom_bond_atom_site_label_1
_geom_bond_atom_site_label_2
_geom_bond_distance
_geom_bond_site_symmetry_2
_geom_bond_publ_flag
P1 C2 1.835(3) . ?
P1 C6 1.846(3) . ?
P1 C1 1.865(3) . ?
P2 C4 1.847(3) . ?
P2 C15 1.848(3) . ?
P2 C5 1.852(3) . ?
N1 C1 1.465(4) . ?
N1 C24 1.471(3) . ?
N1 C5 1.472(4) 2_657 ?
C2 C3 1.526(4) . ?
C3 C4 1.526(4) . ?
C5 N1 1.472(4) 2_657 ?
C6 C7 1.406(4) . ?
C6 C11 1.420(3) . ?
C7 C8 1.391(4) . ?
C7 C12 1.520(4) . ?
C8 C9 1.391(4) . ?
C9 C10 1.373(4) . ?
C9 C13 1.519(4) . ?
C10 C11 1.394(4) . ?
C11 C14 1.500(4) . ?
C15 C16 1.418(4) . ?
C15 C20 1.428(4) . ?
C16 C17 1.371(4) . ?
C16 C21 1.525(4) . ?
C17 C18 1.404(4) . ?
C18 C19 1.374(4) . ?
C18 C22 1.510(4) . ?
C19 C20 1.381(4) . ?
C20 C23 1.516(4) . ?
C24 C25 1.509(4) . ?
C25 C26 1.382(4) . ?
C25 C30 1.384(4) . ?
C26 C27 1.382(4) . ?
C27 C28 1.358(5) . ?
C28 C29 1.395(5) . ?
C29 C30 1.384(4) . ?
C31 C33 1.358(7) 2_656 ?
C31 C32 1.379(7) . ?
C32 C33 1.354(7) . ?
C33 C31 1.358(7) 2_656 ?
